data_7115164
loop_
_publ_author_name
'Andrews, Philip C.'
'Raston, Colin L.'
'Roberts, Brett A.'

_publ_section_title
;
 Stabilised (H2)Al--E(H)R species, E = P or As, R&#x2212; =
 C(SiMe3)2(6-Me-2-pyridyl)&#x2212;
;
_journal_issue 19
_journal_name_full 'Chemical Communications'
_journal_page_first 1961
_journal_paper_doi 10.1039/b003990j
_journal_year 2000
_chemical_formula_moiety 'C24 H54 Al2 N2 P2 Si4 '
_chemical_formula_sum 'C24 H54 Al2 N2 P2 Si4'
_chemical_formula_weight 598.96
_space_group_IT_number 14
_symmetry_cell_setting monoclinic
_symmetry_Int_Tables_number 14
_symmetry_space_group_name_Hall '-P 2yn'
_symmetry_space_group_name_H-M 'P 1 21/n 1'
_audit_creation_date 19100-08-23
_audit_creation_method 'by teXsan v1.8'
_audit_update_record
;
?
;
_cell_angle_alpha 90
_cell_angle_beta 99.330(2)
_cell_angle_gamma 90
_cell_formula_units_Z 4
_cell_length_a 9.3949(2)
_cell_length_b 13.7790(3)
_cell_length_c 14.2939(3)
_cell_measurement_reflns_used 0
_cell_measurement_temperature 123.2
_cell_measurement_theta_max 0.0
_cell_measurement_theta_min 0.0
_cell_volume 1825.90(7)
_computing_cell_refinement 'MSC/AFC Diffractometer Control'
_computing_data_collection 'MSC/AFC Diffractometer Control'
_computing_data_reduction 'teXsan (MSC, 1992-1997)'
_computing_publication_material 'teXsan (MSC, 1992-1997)'
_computing_structure_refinement 'teXsan (MSC, 1992-1997)'
_diffrn_ambient_temperature 273.2
_diffrn_measurement_device_type unknown
_diffrn_orient_matrix_UB_11 0.00000
_diffrn_orient_matrix_UB_12 0.00000
_diffrn_orient_matrix_UB_13 0.00000
_diffrn_orient_matrix_UB_21 0.00000
_diffrn_orient_matrix_UB_22 0.00000
_diffrn_orient_matrix_UB_23 0.00000
_diffrn_orient_matrix_UB_31 0.00000
_diffrn_orient_matrix_UB_32 0.00000
_diffrn_orient_matrix_UB_33 0.00000
_diffrn_radiation_detector 'scintillation counter'
_diffrn_radiation_monochromator graphite
_diffrn_radiation_source 'X-ray tube'
_diffrn_radiation_type 'Mo K\a'
_diffrn_radiation_wavelength 0.7107
_diffrn_reflns_av_R_equivalents 0.00000
_diffrn_reflns_av_sigmaI/netI 0.060
_diffrn_reflns_limit_h_max 12
_diffrn_reflns_limit_h_min 0
_diffrn_reflns_limit_k_max 18
_diffrn_reflns_limit_k_min 0
_diffrn_reflns_limit_l_max 23
_diffrn_reflns_limit_l_min -18
_diffrn_reflns_number 4510
_diffrn_reflns_reduction_process 'Lp corrections applied'
_diffrn_reflns_theta_max 35.41
_diffrn_reflns_theta_min 1.48
_diffrn_standards_decay_% 0.00
_diffrn_standards_interval_count 0
_diffrn_standards_number 0
_exptl_absorpt_coefficient_mu 0.314
_exptl_absorpt_correction_type none
_exptl_crystal_colour unknown
_exptl_crystal_density_diffrn 1.089
_exptl_crystal_density_meas ?
_exptl_crystal_description unknown
_exptl_crystal_F_000 648.00
_exptl_crystal_size_max 0.39
_exptl_crystal_size_mid 0.16
_exptl_crystal_size_min 0.13
_refine_diff_density_max 0.42
_refine_diff_density_min -1.05
_refine_ls_extinction_method none
_refine_ls_goodness_of_fit_all 3.242
_refine_ls_goodness_of_fit_ref 2.823
_refine_ls_hydrogen_treatment noref
_refine_ls_matrix_type full
_refine_ls_number_constraints 0
_refine_ls_number_parameters 163
_refine_ls_number_reflns 3554
_refine_ls_number_restraints 0
_refine_ls_R_factor_all 0.0570
_refine_ls_R_factor_gt 0.0494
_refine_ls_shift/su_max 0.0051
_refine_ls_shift/su_mean 0.1342
_refine_ls_structure_factor_coef F
_refine_ls_weighting_details 'w = 1/[\s^2^(Fo)]'
_refine_ls_weighting_scheme sigma
_refine_ls_wR_factor_all 0.0557
_refine_ls_wR_factor_ref 0.0512
_reflns_number_gt 3554
_reflns_number_total 12947
_reflns_threshold_expression I>2.00\s(I)
_cod_data_source_file b003990j.txt
_cod_data_source_block rphalh2
_cod_depositor_comments
;
The following automatic conversions were performed:

'_exptl_crystal_density_meas' value 'not measured' was changed to '?'
- the value is perceived as not measured.

Automatic conversion script
Id: cif_fix_values 3008 2015-01-20 13:52:24Z robertas 

2018-03-14
Z value changed to be consistent with given formula
                 miguel
;
_cod_original_formula_units_Z 2
_cod_original_cell_volume 1825.90(6)
_cod_original_sg_symbol_H-M 'P 21/n     '
_cod_original_formula_sum 'C24 H54 Al2 N2 P2 Si4 '
_cod_database_code 7115164

loop_
_symmetry_equiv_pos_as_xyz
'   +x,   +y,   +z'
1/2-x,1/2+y,1/2-z
'   -x,   -y,   -z'
1/2+x,1/2-y,1/2+z

loop_
_atom_site_label
_atom_site_fract_x
_atom_site_fract_y
_atom_site_fract_z
_atom_site_U_iso_or_equiv
_atom_site_occupancy
_atom_site_adp_type
_atom_site_calc_flag
P(1) 0.61610(6) 0.13655(5) 0.86778(4) 0.0196(2) 1.000 Uani d
P(1*) 0.38392(7) -0.13646(5) 1.13221(5) 0.0196(2) 1.000 Uani d
Si(1) 0.52294(7) 0.32712(5) 0.77703(5) 0.0182(2) 1.000 Uani d
Si(1*) 0.47704(8) -0.32718(5) 1.22295(5) 0.0182(2) 1.000 Uani d
Si(2) 0.49581(7) 0.12068(5) 0.65823(5) 0.0188(2) 1.000 Uani d
Si(2*) 0.50427(8) -0.12065(5) 1.34176(5) 0.0186(2) 1.000 Uani d
Al(1*) 0.54484(8) -0.09272(5) 1.03148(5) 0.0158(2) 1.000 Uani d
Al(1) 0.45518(7) 0.09274(5) 0.96855(5) 0.0159(2) 1.000 Uani d
N(1) 0.2914(2) 0.1487(1) 0.8723(1) 0.0131(5) 1.000 Uani d
N(1*) 0.7086(2) -0.1485(1) 1.1277(1) 0.0134(5) 1.000 Uani d
C(1) 0.3214(2) 0.1844(2) 0.7891(2) 0.0154(6) 1.000 Uani d
C(1*) 0.6788(3) -0.1845(2) 1.2112(2) 0.0153(6) 1.000 Uani d
C(2) 0.2080(2) 0.2185(2) 0.7209(2) 0.0242(7) 1.000 Uani d
C(2*) 0.7917(3) -0.2186(2) 1.2789(2) 0.0238(7) 1.000 Uani d
C(3) 0.0684(3) 0.2170(2) 0.7386(2) 0.0281(7) 1.000 Uani d
C(3*) 0.9313(3) -0.2172(2) 1.2613(2) 0.0278(8) 1.000 Uani d
C(4*) 0.9600(3) -0.1806(2) 1.1761(2) 0.0231(7) 1.000 Uani d
C(4) 0.0411(2) 0.1807(2) 0.8238(2) 0.0231(7) 1.000 Uani d
C(5*) 0.8469(3) -0.1469(2) 1.1109(2) 0.0169(7) 1.000 Uani d
C(5) 0.1528(2) 0.1467(2) 0.8889(2) 0.0168(6) 1.000 Uani d
C(6*) 0.8750(3) -0.1055(2) 1.0183(2) 0.0243(8) 1.000 Uani d
C(6) 0.1249(3) 0.1057(2) 0.9818(2) 0.0244(7) 1.000 Uani d
C(7*) 0.5921(3) -0.4031(2) 1.3139(2) 0.0321(8) 1.000 Uani d
C(7) 0.4081(3) 0.4032(2) 0.6863(2) 0.0323(8) 1.000 Uani d
C(8*) 0.6062(4) -0.1700(3) 1.4558(2) 0.041(1) 1.000 Uani d
C(8) 0.3937(3) 0.1698(2) 0.5445(2) 0.0409(9) 1.000 Uani d
C(9) 0.7150(3) 0.3482(2) 0.7633(2) 0.0257(7) 1.000 Uani d
C(9*) 0.2851(3) -0.3483(2) 1.2366(2) 0.0252(7) 1.000 Uani d
C(10*) 0.3116(3) -0.1154(2) 1.3610(2) 0.0279(8) 1.000 Uani d
C(10) 0.6881(3) 0.1152(2) 0.6389(2) 0.0280(7) 1.000 Uani d
C(11*) 0.5100(3) -0.3724(2) 1.1049(2) 0.0311(8) 1.000 Uani d
C(11) 0.4906(3) 0.3727(2) 0.8950(2) 0.0311(7) 1.000 Uani d
C(12*) 0.5247(3) -0.1915(2) 1.2293(2) 0.0146(6) 1.000 Uani d
C(12) 0.4754(2) 0.1915(2) 0.7707(2) 0.0147(6) 1.000 Uani d
C(13*) 0.5764(3) 0.0037(2) 1.3290(2) 0.0342(9) 1.000 Uani d
C(13) 0.4230(3) -0.0036(2) 0.6712(2) 0.0350(8) 1.000 Uani d
H(1) 0.2275 0.2427 0.6622 0.029 1.000 Uiso c
H(1*) 0.7719 -0.2429 1.3376 0.029 1.000 Uiso c
H(2) -0.0080 0.2410 0.6928 0.034 1.000 Uiso c
H(2*) 1.0076 -0.2412 1.3073 0.033 1.000 Uiso c
H(3*) 1.0558 -0.1787 1.1629 0.028 1.000 Uiso c
H(3) -0.0550 0.1789 0.8368 0.028 1.000 Uiso c
H(4*) 0.9752 -0.1089 1.0157 0.029 1.000 Uiso c
H(4) 0.0246 0.1091 0.9845 0.029 1.000 Uiso c
H(5*) 0.8229 -0.1416 0.9674 0.029 1.000 Uiso c
H(5) 0.1769 0.1420 1.0326 0.029 1.000 Uiso c
H(6*) 0.8445 -0.0396 1.0135 0.029 1.000 Uiso c
H(6) 0.1553 0.0398 0.9868 0.029 1.000 Uiso c
H(7*) 0.6906 -0.3954 1.3075 0.038 1.000 Uiso c
H(7) 0.3095 0.3954 0.6927 0.039 1.000 Uiso c
H(8*) 0.5655 -0.4694 1.3048 0.038 1.000 Uiso c
H(8) 0.4346 0.4693 0.6955 0.039 1.000 Uiso c
H(9*) 0.5787 -0.3832 1.3754 0.038 1.000 Uiso c
H(9) 0.4213 0.3832 0.6247 0.039 1.000 Uiso c
H(10*) 0.7058 -0.1746 1.4512 0.050 1.000 Uiso c
H(10) 0.2946 0.1745 0.5492 0.049 1.000 Uiso c
H(11*) 0.5703 -0.2326 1.4673 0.050 1.000 Uiso c
H(11) 0.4301 0.2325 0.5331 0.049 1.000 Uiso c
H(12*) 0.5942 -0.1278 1.5065 0.050 1.000 Uiso c
H(12) 0.4061 0.1278 0.4938 0.049 1.000 Uiso c
H(13) 0.7380 0.4148 0.7736 0.032 1.000 Uiso c
H(13*) 0.2622 -0.4150 1.2263 0.030 1.000 Uiso c
H(14) 0.7282 0.3303 0.7011 0.032 1.000 Uiso c
H(14*) 0.2719 -0.3305 1.2988 0.030 1.000 Uiso c
H(15) 0.7763 0.3100 0.8083 0.032 1.000 Uiso c
H(15*) 0.2238 -0.3101 1.1916 0.030 1.000 Uiso c
H(16*) 0.2798 -0.1787 1.3737 0.033 1.000 Uiso c
H(16) 0.7198 0.1784 0.6262 0.034 1.000 Uiso c
H(17*) 0.3043 -0.0742 1.4133 0.033 1.000 Uiso c
H(17) 0.6948 0.0739 0.5865 0.034 1.000 Uiso c
H(18*) 0.2532 -0.0904 1.3057 0.033 1.000 Uiso c
H(18) 0.7462 0.0900 0.6941 0.034 1.000 Uiso c
H(19*) 0.5615 0.0422 1.3817 0.041 1.000 Uiso c
H(19) 0.4375 -0.0423 0.6185 0.043 1.000 Uiso c
H(20*) 0.5277 0.0323 1.2722 0.041 1.000 Uiso c
H(20) 0.4715 -0.0323 0.7280 0.043 1.000 Uiso c
H(21*) 0.6767 0.0000 1.3265 0.041 1.000 Uiso c
H(21) 0.3227 0.0003 0.6737 0.043 1.000 Uiso c
H(22) 0.5477 0.3363 0.9439 0.038 1.000 Uiso c
H(22*) 0.4537 -0.3358 1.0560 0.037 1.000 Uiso c
H(23) 0.3918 0.3655 0.8998 0.038 1.000 Uiso c
H(23*) 0.6093 -0.3654 1.1005 0.037 1.000 Uiso c
H(24) 0.5170 0.4392 0.9014 0.038 1.000 Uiso c
H(24*) 0.4838 -0.4389 1.0982 0.037 1.000 Uiso c
H(25) 0.6277 0.0489 0.8355 0.030 1.000 Uiso c
H(25*) 0.3723 -0.0489 1.1645 0.030 1.000 Uiso c
H(26) 0.4363 0.1548 1.0631 0.030 1.000 Uiso c
H(26*) 0.5637 -0.1548 0.9369 0.030 1.000 Uiso c
H(27) 0.3899 -0.0200 0.9566 0.030 1.000 Uiso c
H(27*) 0.6101 0.0200 1.0434 0.030 1.000 Uiso c
H(29) 0.2823 -0.1293 1.1268 0.023 1.000 Uiso c
H(30) 0.5374 -0.0621 0.9714 0.019 1.000 Uiso c

loop_
_atom_site_aniso_label
_atom_site_aniso_U_11
_atom_site_aniso_U_22
_atom_site_aniso_U_33
_atom_site_aniso_U_12
_atom_site_aniso_U_13
_atom_site_aniso_U_23
P(1) 0.0114(3) 0.0260(4) 0.0205(3) 0.0027(3) -0.0001(2) 0.0100(3)
P(1*) 0.0112(3) 0.0261(4) 0.0204(4) 0.0024(3) -0.0001(3) 0.0103(3)
Si(1) 0.0165(3) 0.0159(3) 0.0225(4) 0.0017(3) 0.0039(3) 0.0040(3)
Si(1*) 0.0167(4) 0.0157(4) 0.0224(4) 0.0017(3) 0.0038(3) 0.0039(3)
Si(2) 0.0157(3) 0.0221(3) 0.0184(4) -0.0005(3) 0.0023(3) -0.0002(3)
Si(2*) 0.0156(4) 0.0218(4) 0.0181(4) -0.0003(3) 0.0022(3) -0.0003(3)
Al(1*) 0.0197(4) 0.0158(4) 0.0110(4) -0.0022(3) 0.0001(3) 0.0014(3)
Al(1) 0.0196(4) 0.0171(3) 0.0104(4) -0.0020(3) 0.0000(3) 0.0028(3)
N(1) 0.0132(9) 0.0123(9) 0.014(1) -0.0011(8) 0.0032(7) -0.0006(7)
N(1*) 0.013(1) 0.013(1) 0.014(1) -0.0016(9) 0.0034(8) -0.0005(8)
C(1) 0.014(1) 0.015(1) 0.017(1) 0.0002(9) 0.0026(9) 0.0017(9)
C(1*) 0.014(1) 0.015(1) 0.017(1) 0.001(1) 0.003(1) 0.002(1)
C(2) 0.017(1) 0.034(1) 0.021(1) 0.004(1) 0.003(1) 0.013(1)
C(2*) 0.017(1) 0.033(2) 0.022(2) 0.002(1) 0.003(1) 0.013(1)
C(3) 0.014(1) 0.037(1) 0.032(2) 0.002(1) -0.001(1) 0.012(1)
C(3*) 0.015(1) 0.037(2) 0.030(2) 0.003(1) 0.000(1) 0.011(1)
C(4*) 0.015(1) 0.026(1) 0.029(2) 0.000(1) 0.007(1) 0.002(1)
C(4) 0.010(1) 0.028(1) 0.033(1) -0.001(1) 0.009(1) 0.002(1)
C(5*) 0.017(1) 0.013(1) 0.023(1) -0.001(1) 0.007(1) -0.003(1)
C(5) 0.018(1) 0.013(1) 0.021(1) -0.001(1) 0.0075(9) -0.0026(9)
C(6*) 0.024(1) 0.029(2) 0.022(2) -0.002(1) 0.012(1) 0.000(1)
C(6) 0.024(1) 0.030(1) 0.023(1) -0.002(1) 0.012(1) -0.001(1)
C(7*) 0.033(2) 0.024(2) 0.040(2) 0.006(1) 0.007(1) 0.014(1)
C(7) 0.033(2) 0.024(1) 0.040(2) 0.006(1) 0.007(1) 0.013(1)
C(8*) 0.045(2) 0.056(2) 0.021(2) 0.009(2) -0.002(1) -0.005(1)
C(8) 0.044(2) 0.055(2) 0.021(2) 0.009(2) -0.002(1) -0.005(1)
C(9) 0.024(1) 0.020(1) 0.033(2) -0.005(1) 0.006(1) 0.004(1)
C(9*) 0.023(1) 0.021(1) 0.032(2) -0.005(1) 0.005(1) 0.003(1)
C(10*) 0.023(1) 0.034(2) 0.029(2) -0.003(1) 0.010(1) -0.004(1)
C(10) 0.024(1) 0.033(1) 0.029(2) -0.003(1) 0.010(1) -0.005(1)
C(11*) 0.032(2) 0.028(2) 0.033(2) -0.001(1) 0.006(1) -0.007(1)
C(11) 0.033(1) 0.028(1) 0.033(2) 0.000(1) 0.007(1) -0.007(1)
C(12*) 0.012(1) 0.018(1) 0.013(1) 0.002(1) 0.001(1) 0.006(1)
C(12) 0.013(1) 0.017(1) 0.014(1) 0.0023(9) 0.0013(9) 0.0055(9)
C(13*) 0.028(2) 0.028(2) 0.048(2) -0.005(1) 0.011(1) -0.010(1)
C(13) 0.030(1) 0.028(1) 0.048(2) -0.005(1) 0.011(1) -0.010(1)

loop_
_atom_type_symbol
_atom_type_oxidation_number
_atom_type_number_in_cell
_atom_type_scat_dispersion_real
_atom_type_scat_dispersion_imag
_atom_type_scat_source
C 0 48 0.002 0.002
;International Tables for Crystallography
(1992, Vol. C, Tables 4.2.6.8 and 6.1.1.1)
;
H 0 108 0.000 0.000
;International Tables for Crystallography
(1992, Vol. C, Table 6.1.1.2)
;
Al 0 4 0.056 0.052
;International Tables for Crystallography
(1992, Vol. C, Tables 4.2.6.8 and 6.1.1.1)
;
N 0 4 0.004 0.003
;International Tables for Crystallography
(1992, Vol. C, Tables 4.2.6.8 and 6.1.1.1)
;
P 0 4 0.090 0.095
;International Tables for Crystallography
(1992, Vol. C, Tables 4.2.6.8 and 6.1.1.1)
;
Si 0 8 0.072 0.071
;International Tables for Crystallography
(1992, Vol. C, Tables 4.2.6.8 and 6.1.1.1)
;

loop_
_geom_angle_atom_site_label_1
_geom_angle_atom_site_label_2
_geom_angle_atom_site_label_3
_geom_angle
_geom_angle_publ_flag
Al(1) P(1) C(12) 96.29(8) yes
Al(1) P(1) H(25) 94.6 no
C(12) P(1) H(25) 101.4 no
C(7) Si(1) C(9) 107.4(1) yes
C(7) Si(1) C(11) 106.1(1) yes
C(7) Si(1) C(12) 114.2(1) yes
C(9) Si(1) C(11) 110.0(1) yes
C(9) Si(1) C(12) 111.6(1) yes
C(11) Si(1) C(12) 107.4(1) yes
C(8) Si(2) C(10) 104.9(1) yes
C(8) Si(2) C(12) 115.9(1) yes
C(8) Si(2) C(13) 105.9(1) yes
C(10) Si(2) C(12) 112.0(1) yes
C(10) Si(2) C(13) 110.8(1) yes
C(12) Si(2) C(13) 107.2(1) yes
P(1) Al(1) N(1) 88.85(6) yes
P(1) Al(1) H(26) 123.0 no
P(1) Al(1) H(27) 116.2 no
N(1) Al(1) H(26) 100.9 no
N(1) Al(1) H(27) 93.3 no
H(26) Al(1) H(27) 119.0 no
Al(1) N(1) C(1) 119.2(2) yes
Al(1) N(1) C(5) 120.9(2) yes
C(1) N(1) C(5) 119.9(2) yes
N(1) C(1) C(2) 119.2(2) yes
N(1) C(1) C(12) 120.9(2) yes
C(2) C(1) C(12) 119.8(2) yes
C(1) C(2) C(3) 120.4(2) yes
C(1) C(2) H(1) 119.9 no
C(3) C(2) H(1) 119.7 no
C(2) C(3) C(4) 119.2(2) yes
C(2) C(3) H(2) 120.3 no
C(4) C(3) H(2) 120.5 no
C(3) C(4) C(5) 119.6(2) yes
C(3) C(4) H(3) 120.0 no
C(5) C(4) H(3) 120.4 no
N(1) C(5) C(4) 121.7(2) yes
N(1) C(5) C(6) 118.0(2) yes
C(4) C(5) C(6) 120.3(2) yes
C(5) C(6) H(4) 109.4 no
C(5) C(6) H(5) 109.6 no
C(5) C(6) H(6) 109.4 no
H(4) C(6) H(5) 109.5 no
H(4) C(6) H(6) 109.4 no
H(5) C(6) H(6) 109.5 no
Si(1) C(7) H(7) 109.3 no
Si(1) C(7) H(8) 109.5 no
Si(1) C(7) H(9) 109.5 no
H(7) C(7) H(8) 109.4 no
H(7) C(7) H(9) 109.4 no
H(8) C(7) H(9) 109.7 no
Si(2) C(8) H(10) 109.5 no
Si(2) C(8) H(11) 109.2 no
Si(2) C(8) H(12) 109.4 no
H(10) C(8) H(11) 109.5 no
H(10) C(8) H(12) 109.9 no
H(11) C(8) H(12) 109.3 no
Si(1) C(9) H(13) 109.5 no
Si(1) C(9) H(14) 109.4 no
Si(1) C(9) H(15) 109.5 no
H(13) C(9) H(14) 109.5 no
H(13) C(9) H(15) 109.5 no
H(14) C(9) H(15) 109.4 no
Si(2) C(10) H(16) 109.4 no
Si(2) C(10) H(17) 109.2 no
Si(2) C(10) H(18) 109.3 no
H(16) C(10) H(17) 109.7 no
H(16) C(10) H(18) 109.8 no
H(17) C(10) H(18) 109.6 no
Si(1) C(11) H(22) 109.3 no
Si(1) C(11) H(23) 109.5 no
Si(1) C(11) H(24) 109.4 no
H(22) C(11) H(23) 109.5 no
H(22) C(11) H(24) 109.3 no
H(23) C(11) H(24) 109.8 no
P(1) C(12) Si(1) 102.9(1) yes
P(1) C(12) Si(2) 104.8(1) yes
P(1) C(12) C(1) 114.6(1) yes
Si(1) C(12) Si(2) 118.7(1) yes
Si(1) C(12) C(1) 106.0(1) yes
Si(2) C(12) C(1) 109.9(1) yes
Si(2) C(13) H(19) 109.5 no
Si(2) C(13) H(20) 109.5 no
Si(2) C(13) H(21) 109.5 no
H(19) C(13) H(20) 109.5 no
H(19) C(13) H(21) 109.4 no
H(20) C(13) H(21) 109.5 no

loop_
_geom_bond_atom_site_label_1
_geom_bond_atom_site_label_2
_geom_bond_distance
_geom_bond_publ_flag
P(1) Al(1) 2.3304(1) yes
P(1) C(12) 1.913(2) yes
P(1) H(25) 1.303 no
Si(1) C(7) 1.868(3) yes
Si(1) C(9) 1.869(2) yes
Si(1) C(11) 1.870(3) yes
Si(1) C(12) 1.920(2) yes
Si(2) C(8) 1.875(3) yes
Si(2) C(10) 1.873(2) yes
Si(2) C(12) 1.917(2) yes
Si(2) C(13) 1.865(3) yes
Al(1) N(1) 2.040(2) yes
Al(1) H(26) 1.633 no
Al(1) H(27) 1.668 no
N(1) C(1) 1.359(3) yes
N(1) C(5) 1.361(3) yes
C(1) C(2) 1.403(3) yes
C(1) C(12) 1.515(3) yes
C(2) C(3) 1.376(3) yes
C(2) H(1) 0.95 no
C(3) C(4) 1.379(4) yes
C(3) H(2) 0.95 no
C(4) C(5) 1.367(3) yes
C(4) H(3) 0.95 no
C(5) C(6) 1.505(3) yes
C(6) H(4) 0.95 no
C(6) H(5) 0.95 no
C(6) H(6) 0.95 no
C(7) H(7) 0.95 no
C(7) H(8) 0.95 no
C(7) H(9) 0.95 no
C(8) H(10) 0.95 no
C(8) H(11) 0.95 no
C(8) H(12) 0.95 no
C(9) H(13) 0.95 no
C(9) H(14) 0.95 no
C(9) H(15) 0.95 no
C(10) H(16) 0.95 no
C(10) H(17) 0.95 no
C(10) H(18) 0.95 no
C(11) H(22) 0.95 no
C(11) H(23) 0.95 no
C(11) H(24) 0.95 no
C(13) H(19) 0.95 no
C(13) H(20) 0.95 no
C(13) H(21) 0.95 no

loop_
_geom_contact_atom_site_label_1
_geom_contact_atom_site_label_2
_geom_contact_distance
_geom_contact_site_symmetry_2
_geom_contact_publ_flag
C(5) C(7) 3.542(3) 2_546 no

loop_
_geom_torsion_atom_site_label_1
_geom_torsion_atom_site_label_2
_geom_torsion_atom_site_label_3
_geom_torsion_atom_site_label_4
_geom_torsion
_geom_torsion_publ_flag
P(1) Al(1) N(1) C(1) 3.0(2) no
P(1) Al(1) N(1) C(5) -179.9(2) no
P(1) C(12) Si(1) C(7) 177.7(1) no
P(1) C(12) Si(1) C(9) 55.7(1) no
P(1) C(12) Si(1) C(11) -64.9(1) no
P(1) C(12) Si(2) C(8) -170.4(1) no
P(1) C(12) Si(2) C(10) -50.1(1) no
P(1) C(12) Si(2) C(13) 71.7(1) no
P(1) C(12) C(1) N(1) 5.1(3) no
P(1) C(12) C(1) C(2) -177.3(2) no
Si(1) C(12) P(1) Al(1) 112.30(9) no
Si(1) C(12) Si(2) C(8) -56.2(2) no
Si(1) C(12) Si(2) C(10) 64.0(2) no
Si(1) C(12) Si(2) C(13) -174.2(1) no
Si(1) C(12) C(1) N(1) -107.6(2) no
Si(1) C(12) C(1) C(2) 70.0(2) no
Si(2) C(12) P(1) Al(1) -122.87(9) no
Si(2) C(12) Si(1) C(7) 62.5(2) no
Si(2) C(12) Si(1) C(9) -59.4(2) no
Si(2) C(12) Si(1) C(11) 179.9(1) no
Si(2) C(12) C(1) N(1) 122.9(2) no
Si(2) C(12) C(1) C(2) -59.5(2) no
Al(1) P(1) C(12) C(1) -2.3(2) no
Al(1) N(1) C(1) C(2) 176.9(2) no
Al(1) N(1) C(1) C(12) -5.5(3) no
Al(1) N(1) C(5) C(4) -177.7(2) no
Al(1) N(1) C(5) C(6) 2.3(3) no
N(1) Al(1) P(1) C(12) -0.14(9) no
N(1) C(1) C(2) C(3) 0.9(4) no
N(1) C(5) C(4) C(3) 0.7(4) no
C(1) N(1) C(5) C(4) -0.5(3) no
C(1) N(1) C(5) C(6) 179.5(2) no
C(1) C(2) C(3) C(4) -0.7(4) no
C(1) C(12) Si(1) C(7) -61.6(2) no
C(1) C(12) Si(1) C(9) 176.4(1) no
C(1) C(12) Si(1) C(11) 55.7(2) no
C(1) C(12) Si(2) C(8) 66.0(2) no
C(1) C(12) Si(2) C(10) -173.8(1) no
C(1) C(12) Si(2) C(13) -52.0(2) no
C(2) C(1) N(1) C(5) -0.3(3) no
C(2) C(3) C(4) C(5) -0.1(4) no
C(3) C(2) C(1) C(12) -176.7(2) no
C(3) C(4) C(5) C(6) -179.3(2) no
C(5) N(1) C(1) C(12) 177.3(2) no
